data_2014928
loop_
_publ_author_name
'Wojciechowski, Jakub'
'Krawczyk, Henryk'
'\'Sliwi\'nski, Marcin'
'Wolf, Wojciech M.'

_publ_section_title
;X-ray investigations of bicyclic \a-methylene-\d-valerolactones. III.
 <i>trans</i>-(4a<i>R</i>,8a<i>R</i>)-4a-Methoxy-3-methyleneperhydrochromen-2-one
;
_journal_issue 6
_journal_name_full 'Acta Crystallographica Section C'
_journal_page_first o351
_journal_page_last o353
_journal_paper_doi 10.1107/S0108270105010607
_journal_volume 61
_journal_year 2005
_chemical_formula_iupac 'C11 H16 O3'
_chemical_formula_moiety 'C11 H16 O3'
_chemical_formula_sum 'C11 H16 O3'
_chemical_formula_weight 196.24
_chemical_melting_point 397
_chemical_name_systematic
;
(4aR,8aR)-4a-Methoxy-3-methyleneperhydrochromen-2-one
;
_space_group_IT_number 19
_space_group_name_Hall 'P 2ac 2ab'
_symmetry_cell_setting orthorhombic
_symmetry_space_group_name_Hall 'P 2ac 2ab'
_symmetry_space_group_name_H-M 'P 21 21 21'
_atom_sites_solution_hydrogens geom
_atom_sites_solution_primary direct
_atom_sites_solution_secondary difmap
_audit_creation_method SHELXL97
_cell_angle_alpha 90.00
_cell_angle_beta 90.00
_cell_angle_gamma 90.00
_cell_formula_units_Z 4
_cell_length_a 6.1555(2)
_cell_length_b 12.3990(2)
_cell_length_c 13.3019(2)
_cell_measurement_reflns_used 4441
_cell_measurement_temperature 293(2)
_cell_measurement_theta_max 70.6
_cell_measurement_theta_min 3.3
_cell_volume 1015.23(4)
_computing_cell_refinement SMART
_computing_data_collection 'SMART (Bruker, 2003)'
_computing_data_reduction 'SAINT-Plus (Bruker, 2003)'
_computing_molecular_graphics SHELXTL
_computing_publication_material SHELXTL
_computing_structure_refinement SHELXTL
_computing_structure_solution 'SHELXTL (Bruker, 2003)'
_diffrn_ambient_temperature 293(2)
_diffrn_measured_fraction_theta_full 0.95
_diffrn_measured_fraction_theta_max 0.95
_diffrn_measurement_device_type 'Bruker SMART APEX CCD area-detector'
_diffrn_measurement_method \w
_diffrn_radiation_monochromator graphite
_diffrn_radiation_source 'fine-focus sealed tube'
_diffrn_radiation_type CuK\a
_diffrn_radiation_wavelength 1.54178
_diffrn_reflns_av_R_equivalents 0.0138
_diffrn_reflns_av_sigmaI/netI 0.0149
_diffrn_reflns_limit_h_max 6
_diffrn_reflns_limit_h_min -5
_diffrn_reflns_limit_k_max 14
_diffrn_reflns_limit_k_min -14
_diffrn_reflns_limit_l_max 15
_diffrn_reflns_limit_l_min -16
_diffrn_reflns_number 5162
_diffrn_reflns_theta_full 70.74
_diffrn_reflns_theta_max 70.74
_diffrn_reflns_theta_min 4.88
_diffrn_standards_decay_% 0
_diffrn_standards_number 0
_exptl_absorpt_coefficient_mu 0.753
_exptl_absorpt_correction_T_max 0.8954
_exptl_absorpt_correction_T_min 0.7951
_exptl_absorpt_correction_type multi-scan
_exptl_absorpt_process_details '(SHELXTL; Bruker, 2003)'
_exptl_crystal_colour colourless
_exptl_crystal_density_diffrn 1.284
_exptl_crystal_density_method 'not measured'
_exptl_crystal_description prism
_exptl_crystal_F_000 424
_exptl_crystal_size_max 0.30
_exptl_crystal_size_mid 0.20
_exptl_crystal_size_min 0.15
_refine_diff_density_max 0.162
_refine_diff_density_min -0.137
_refine_ls_abs_structure_details 'Flack (1983), with 720 Friedel pairs'
_refine_ls_abs_structure_Flack 0.0(2)
_refine_ls_extinction_coef 0.0045(7)
_refine_ls_extinction_expression Fc^*^=kFc[1+0.001xFc^2^\l^3^/sin(2\q)]^-1/4^
_refine_ls_extinction_method 'SHELXTL (Bruker, 2003)'
_refine_ls_goodness_of_fit_ref 1.063
_refine_ls_hydrogen_treatment mixed
_refine_ls_matrix_type full
_refine_ls_number_parameters 185
_refine_ls_number_reflns 1816
_refine_ls_number_restraints 0
_refine_ls_restrained_S_all 1.063
_refine_ls_R_factor_all 0.0299
_refine_ls_R_factor_gt 0.0295
_refine_ls_shift/su_max 0.001
_refine_ls_shift/su_mean 0.000
_refine_ls_structure_factor_coef Fsqd
_refine_ls_weighting_details 'calc w = 1/[\s^2^(Fo^2^)+(0.049P)^2^+0.0969P] where P=(Fo^2^+2Fc^2^)/3'
_refine_ls_weighting_scheme calc
_refine_ls_wR_factor_gt 0.0794
_refine_ls_wR_factor_ref 0.0799
_reflns_number_gt 1793
_reflns_number_total 1816
_reflns_threshold_expression I>2\s(I)
_cod_data_source_file sq1200.cif
_cod_data_source_block I
_cod_database_code 2014928
_cod_database_fobs_code 2014928

loop_
_symmetry_equiv_pos_as_xyz
'x, y, z'
'-x+1/2, -y, z+1/2'
'-x, y+1/2, -z+1/2'
'x+1/2, -y+1/2, -z'

loop_
_atom_site_label
_atom_site_fract_x
_atom_site_fract_y
_atom_site_fract_z
_atom_site_U_iso_or_equiv
_atom_site_adp_type
_atom_site_calc_flag
_atom_site_refinement_flags
_atom_site_occupancy
_atom_site_disorder_assembly
_atom_site_disorder_group
_atom_site_type_symbol
O1 -0.15801(17) 0.58118(8) -0.04022(7) 0.0501(3) Uani d . 1 . . O
O2 -0.12023(16) 0.43031(7) 0.11624(7) 0.0449(2) Uani d . 1 . . O
O3 -0.4441(2) 0.67943(10) -0.01049(10) 0.0680(4) Uani d . 1 . . O
C1 0.0480(2) 0.53461(11) -0.01040(10) 0.0426(3) Uani d . 1 . . C
H11 0.161(3) 0.5889(14) -0.0245(12) 0.045(4) Uiso d . 1 . . H
C2 -0.2772(2) 0.64159(11) 0.02220(11) 0.0475(3) Uani d . 1 . . C
C3 -0.2046(2) 0.65591(10) 0.12862(11) 0.0465(3) Uani d . 1 . . C
C4 -0.3376(4) 0.70628(15) 0.19026(15) 0.0654(5) Uani d . 1 . . C
H42 -0.480(4) 0.733(2) 0.1699(18) 0.092(8) Uiso d . 1 . . H
H41 -0.309(3) 0.7139(15) 0.2594(16) 0.063(5) Uiso d . 1 . . H
C5 0.0115(3) 0.61033(12) 0.15846(10) 0.0467(3) Uani d . 1 . . C
H51 0.131(3) 0.6604(14) 0.1373(12) 0.050(4) Uiso d . 1 . . H
H52 0.023(3) 0.6017(16) 0.2326(15) 0.066(5) Uiso d . 1 . . H
C6 0.0537(2) 0.50583(10) 0.10142(9) 0.0392(3) Uani d . 1 . . C
C7 0.2744(3) 0.45541(12) 0.12449(11) 0.0480(3) Uani d . 1 . . C
H71 0.389(3) 0.5051(13) 0.1136(11) 0.047(4) Uiso d . 1 . . H
H72 0.278(3) 0.4355(14) 0.1958(13) 0.056(5) Uiso d . 1 . . H
C8 0.3210(3) 0.35796(13) 0.05820(12) 0.0553(4) Uani d . 1 . . C
H81 0.213(3) 0.2995(14) 0.0748(11) 0.049(4) Uiso d . 1 . . H
H82 0.470(3) 0.3294(16) 0.0729(14) 0.060(5) Uiso d . 1 . . H
C9 0.3071(3) 0.38754(15) -0.05291(13) 0.0623(4) Uani d . 1 . . C
H91 0.434(3) 0.4406(17) -0.0687(15) 0.067(5) Uiso d . 1 . . H
H92 0.326(3) 0.3235(18) -0.0949(15) 0.073(6) Uiso d . 1 . . H
C10 0.0871(3) 0.43784(13) -0.07732(10) 0.0533(4) Uani d . 1 . . C
H101 0.078(3) 0.4604(14) -0.1482(14) 0.059(5) Uiso d . 1 . . H
H102 -0.036(3) 0.3874(15) -0.0651(13) 0.053(4) Uiso d . 1 . . H
C11 -0.1582(3) 0.39879(14) 0.21747(11) 0.0598(4) Uani d . 1 . . C
H111 -0.0256 0.3723 0.2463 0.093(7) Uiso calc R 1 . . H
H112 -0.2663 0.3430 0.2191 0.106(8) Uiso calc R 1 . . H
H113 -0.2083 0.4598 0.2553 0.128(10) Uiso calc R 1 . . H

loop_
_atom_site_aniso_label
_atom_site_aniso_U_11
_atom_site_aniso_U_22
_atom_site_aniso_U_33
_atom_site_aniso_U_12
_atom_site_aniso_U_13
_atom_site_aniso_U_23
O1 0.0588(6) 0.0518(5) 0.0395(4) 0.0031(5) -0.0078(4) 0.0030(4)
O2 0.0498(5) 0.0459(5) 0.0389(4) -0.0085(4) 0.0001(4) 0.0046(4)
O3 0.0586(8) 0.0662(7) 0.0793(8) 0.0111(6) -0.0138(6) 0.0114(6)
C1 0.0481(8) 0.0419(6) 0.0377(6) -0.0035(6) -0.0006(6) 0.0029(5)
C2 0.0487(8) 0.0390(6) 0.0549(8) -0.0035(6) -0.0031(6) 0.0089(6)
C3 0.0539(8) 0.0351(6) 0.0504(7) -0.0058(6) 0.0032(6) 0.0007(5)
C4 0.0668(13) 0.0606(9) 0.0687(11) 0.0004(8) 0.0125(9) -0.0120(8)
C5 0.0567(9) 0.0441(7) 0.0392(6) -0.0027(6) -0.0058(6) -0.0041(5)
C6 0.0433(7) 0.0388(6) 0.0355(6) -0.0046(5) -0.0026(5) 0.0005(5)
C7 0.0477(8) 0.0485(7) 0.0475(7) -0.0011(6) -0.0046(6) 0.0004(6)
C8 0.0551(10) 0.0497(8) 0.0610(9) 0.0091(7) -0.0002(7) -0.0004(7)
C9 0.0727(11) 0.0584(9) 0.0556(9) 0.0085(8) 0.0143(8) -0.0078(7)
C10 0.0706(10) 0.0534(8) 0.0359(6) 0.0000(8) 0.0032(7) -0.0034(6)
C11 0.0642(10) 0.0652(9) 0.0499(8) -0.0034(8) 0.0074(7) 0.0149(7)

loop_
_atom_type_symbol
_atom_type_description
_atom_type_scat_dispersion_real
_atom_type_scat_dispersion_imag
_atom_type_scat_source
C C 0.0181 0.0091 'International Tables Vol C Tables 4.2.6.8 and 6.1.1.4'
H H 0.0000 0.0000 'International Tables Vol C Tables 4.2.6.8 and 6.1.1.4'
O O 0.0492 0.0322 'International Tables Vol C Tables 4.2.6.8 and 6.1.1.4'

loop_
_geom_angle_atom_site_label_1
_geom_angle_atom_site_label_2
_geom_angle_atom_site_label_3
_geom_angle
_geom_angle_publ_flag
C4 C3 C2 117.42(16) y
C4 C3 C5 124.46(16) y
C2 C3 C5 118.11(12) y
C11 O2 C6 115.59(11) n
O3 C2 O1 117.37(14) n
O3 C2 C3 123.21(15) n
O1 C2 C3 119.38(12) n
C2 O1 C1 122.23(11) n
O1 C1 C10 107.10(12) n
O1 C1 C6 112.27(11) n
C10 C1 C6 112.54(11) n
O1 C1 H11 107.1(9) n
C10 C1 H11 108.4(9) n
C6 C1 H11 109.2(9) n
C3 C4 H42 123.2(15) n
C3 C4 H41 122.7(12) n
H42 C4 H41 113.8(18) n
C3 C5 C6 109.88(11) n
C3 C5 H51 110.2(10) n
C6 C5 H51 105.1(10) n
C3 C5 H52 111.4(11) n
C6 C5 H52 113.0(11) n
H51 C5 H52 107.0(15) n
O2 C6 C5 111.04(11) n
O2 C6 C7 111.64(10) n
C5 C6 C7 113.57(11) n
O2 C6 C1 105.58(10) n
C5 C6 C1 106.37(10) n
C7 C6 C1 108.13(11) n
C8 C7 C6 112.10(12) n
C8 C7 H71 106.8(10) n
C6 C7 H71 111.3(10) n
C8 C7 H72 110.8(11) n
C6 C7 H72 108.6(11) n
H71 C7 H72 107.1(14) n
C7 C8 C9 111.08(14) n
C7 C8 H81 108.6(9) n
C9 C8 H81 110.4(9) n
C7 C8 H82 109.9(11) n
C9 C8 H82 109.0(11) n
H81 C8 H82 107.8(15) n
C8 C9 C10 110.74(14) n
C8 C9 H91 107.7(11) n
C10 C9 H91 111.3(11) n
C8 C9 H92 110.6(12) n
C10 C9 H92 108.3(12) n
H91 C9 H92 108.2(16) n
C1 C10 C9 109.88(14) n
C1 C10 H101 109.2(10) n
C9 C10 H101 111.7(11) n
C1 C10 H102 106.3(10) n
C9 C10 H102 112.6(10) n
H101 C10 H102 107.0(15) n
O2 C11 H111 109.5 n
O2 C11 H112 109.5 n
H111 C11 H112 109.5 n
O2 C11 H113 109.5 n
H111 C11 H113 109.5 n
H112 C11 H113 109.5 n

loop_
_geom_bond_atom_site_label_1
_geom_bond_atom_site_label_2
_geom_bond_site_symmetry_2
_geom_bond_distance
_geom_bond_publ_flag
O1 C2 . 1.3374(18) y
O1 C1 . 1.4490(17) y
O3 C2 . 1.2105(19) y
C2 C3 . 1.495(2) y
C3 C4 . 1.316(2) y
O2 C11 . 1.4214(16) n
O2 C6 . 1.4359(16) n
C1 C10 . 1.513(2) n
C1 C6 . 1.5300(16) n
C6 C7 . 1.527(2) n
C7 C8 . 1.523(2) n
C3 C5 . 1.499(2) n
C9 C10 . 1.526(3) n
C8 C9 . 1.525(2) n
C5 C6 . 1.5238(18) n
C4 H42 . 0.98(3) n
C4 H41 . 0.94(2) n
C5 H51 . 1.005(18) n
C5 H52 . 0.99(2) n
C1 H11 . 0.986(17) n
C7 H71 . 0.945(17) n
C7 H72 . 0.981(17) n
C8 H81 . 1.009(18) n
C8 H82 . 1.00(2) n
C9 H91 . 1.04(2) n
C9 H92 . 0.98(2) n
C10 H101 . 0.985(19) n
C10 H102 . 0.995(18) n
C11 H111 . 0.9600 n
C11 H112 . 0.9600 n
C11 H113 . 0.9600 n

loop_
_geom_contact_atom_site_label_1
_geom_contact_atom_site_label_2
_geom_contact_distance
_geom_contact_site_symmetry_1
_geom_contact_site_symmetry_2
_geom_contact_publ_flag
C3 O3 3.035(2) 1_555 4_565 y
C2 O3 3.025(2) 1_555 4_565 y

loop_
_geom_hbond_atom_site_label_D
_geom_hbond_atom_site_label_H
_geom_hbond_atom_site_label_A
_geom_hbond_site_symmetry_A
_geom_hbond_distance_DH
_geom_hbond_distance_HA
_geom_hbond_distance_DA
_geom_hbond_angle_DHA
C1 H11 O3 1_655 0.986(17) 2.683(16) 3.605(2) 156.0(10)
C5 H51 O3 4_565 1.005(18) 2.646(17) 3.278(2) 121.0(10)

loop_
_geom_torsion_atom_site_label_1
_geom_torsion_atom_site_label_2
_geom_torsion_atom_site_label_3
_geom_torsion_atom_site_label_4
_geom_torsion
_geom_torsion_publ_flag
C2 O1 C1 C6 32.16(16) y
O1 C1 C6 C5 -58.90(14) y
C1 O1 C2 C3 -4.28(18) y
O1 C2 C3 C5 5.81(18) y
C2 C3 C5 C6 -34.72(16) y
C3 C5 C6 C1 59.24(15) y
C1 O1 C2 O3 178.00(13) n
O3 C2 C3 C4 4.6(2) n
C11 O2 C6 C5 -60.00(15) n
C11 O2 C6 C7 67.85(15) n
C11 O2 C6 C1 -174.88(12) n
C10 C1 C6 O2 -61.78(15) n
C10 C1 C6 C7 57.84(16) n
O2 C6 C7 C8 59.57(15) n
C1 C6 C7 C8 -56.15(15) n
C6 C7 C8 C9 56.40(19) n
C7 C8 C9 C10 -55.4(2) n
C6 C1 C10 C9 -58.58(17) n
C8 C9 C10 C1 56.06(19) n
O1 C2 C3 C4 -173.00(14) n
O3 C2 C3 C5 -176.61(14) n
O1 C1 C10 C9 177.56(11) n
C5 C6 C7 C8 -173.95(13) n
C10 C1 C6 C5 -179.84(13) n
C3 C5 C6 O2 -55.14(14) n
C3 C5 C6 C7 178.06(11) n
C3 C5 C6 C1 59.24(15) n
O1 C1 C6 O2 59.16(13) n
C4 C3 C5 C6 144.00(15) n
C2 O1 C1 C10 156.18(12) n
O1 C1 C6 C7 178.78(11) n

loop_
_cod_related_entry_id
_cod_related_entry_database
_cod_related_entry_code
1 ChemSpider 9724947
